data_7217861
loop_
_publ_author_name
'Gong, Yun'
'Zhang, Miao Miao'
'Zhang, Pan'
'Shi, Hui Fang'
'Jiang, Peng Gang'
'Lin, Jian Hua'

_publ_section_title
;
 Metal--organic frameworks based on
 4-(4-carboxyphenyl)-2,2,4,4-terpyridine: structures, topologies and
 electrocatalytic behaviors in sodium laurylsulfonate aqueous solution
;
_journal_issue 42
_journal_name_full CrystEngComm
_journal_page_first 9882
_journal_paper_doi 10.1039/C4CE01506A
_journal_volume 16
_journal_year 2014
_chemical_formula_sum 'C52 H32 N6 Ni2 O9'
_chemical_formula_weight 1002.22
_chemical_name_systematic
;
?
;
_space_group_IT_number 15
_symmetry_space_group_name_Hall '-C 2yc'
_symmetry_space_group_name_H-M 'C 1 2/c 1'
_atom_sites_solution_hydrogens geom
_atom_sites_solution_primary direct
_atom_sites_solution_secondary difmap
_audit_creation_method SHELXL-97
_cell_angle_alpha 90.00
_cell_angle_beta 112.024(7)
_cell_angle_gamma 90.00
_cell_formula_units_Z 4
_cell_length_a 27.4601(15)
_cell_length_b 14.8337(7)
_cell_length_c 15.0974(7)
_cell_measurement_temperature 293(2)
_cell_volume 5700.9(6)
_computing_structure_refinement 'SHELXL-97 (Sheldrick, 1997)'
_computing_structure_solution 'SHELXS-97 (Sheldrick, 1990)'
_diffrn_ambient_temperature 293(2)
_diffrn_measured_fraction_theta_full 0.996
_diffrn_measured_fraction_theta_max 0.996
_diffrn_radiation_monochromator graphite
_diffrn_radiation_source 'fine-focus sealed tube'
_diffrn_radiation_type MoK\a
_diffrn_radiation_wavelength 0.71073
_diffrn_reflns_av_R_equivalents 0.0362
_diffrn_reflns_av_sigmaI/netI 0.0397
_diffrn_reflns_limit_h_max 32
_diffrn_reflns_limit_h_min -32
_diffrn_reflns_limit_k_max 17
_diffrn_reflns_limit_k_min -13
_diffrn_reflns_limit_l_max 15
_diffrn_reflns_limit_l_min -17
_diffrn_reflns_number 16741
_diffrn_reflns_theta_full 25.01
_diffrn_reflns_theta_max 25.01
_diffrn_reflns_theta_min 3.04
_exptl_absorpt_coefficient_mu 0.713
_exptl_crystal_density_diffrn 1.168
_exptl_crystal_density_method 'not measured'
_exptl_crystal_F_000 2056
_refine_diff_density_max 2.243
_refine_diff_density_min -0.679
_refine_diff_density_rms 0.178
_refine_ls_extinction_method none
_refine_ls_goodness_of_fit_ref 1.100
_refine_ls_hydrogen_treatment mixed
_refine_ls_matrix_type full
_refine_ls_number_parameters 312
_refine_ls_number_reflns 5013
_refine_ls_number_restraints 0
_refine_ls_restrained_S_all 1.100
_refine_ls_R_factor_all 0.0882
_refine_ls_R_factor_gt 0.0756
_refine_ls_shift/su_max 0.001
_refine_ls_shift/su_mean 0.000
_refine_ls_structure_factor_coef Fsqd
_refine_ls_weighting_details 'calc w=1/[\s^2^(Fo^2^)+(0.1503P)^2^+55.6038P] where P=(Fo^2^+2Fc^2^)/3'
_refine_ls_weighting_scheme calc
_refine_ls_wR_factor_gt 0.2419
_refine_ls_wR_factor_ref 0.2579
_reflns_number_gt 4129
_reflns_number_total 5013
_reflns_threshold_expression >2sigma(I)
_cod_data_source_file c4ce01506a5.cif
_cod_data_source_block 121201c
_cod_depositor_comments 'Adding full bibliography for 7217861--7217863.cif.'
_cod_original_cell_volume 5700.9(5)
_cod_database_code 7217861

loop_
_symmetry_equiv_pos_as_xyz
'x, y, z'
'-x, y, -z+1/2'
'x+1/2, y+1/2, z'
'-x+1/2, y+1/2, -z+1/2'
'-x, -y, -z'
'x, -y, z-1/2'
'-x+1/2, -y+1/2, -z'
'x+1/2, -y+1/2, z-1/2'

loop_
_atom_site_label
_atom_site_type_symbol
_atom_site_fract_x
_atom_site_fract_y
_atom_site_fract_z
_atom_site_U_iso_or_equiv
_atom_site_adp_type
_atom_site_occupancy
_atom_site_symmetry_multiplicity
_atom_site_calc_flag
_atom_site_refinement_flags
Ni1 Ni 0.93152(2) 0.75331(4) -0.30153(4) 0.0108(3) Uani 1 1 d .
O1 O 0.95785(14) 0.6513(2) -0.2046(2) 0.0164(8) Uani 1 1 d .
O2 O 0.96082(13) 0.6918(2) -0.3920(2) 0.0151(7) Uani 1 1 d .
O3 O 1.0000 0.8316(3) -0.2500 0.0133(10) Uani 1 2 d S
O4 O 0.89739(13) 0.8453(2) 0.5898(2) 0.0151(8) Uani 1 1 d .
O5 O 0.96879(14) 0.9219(3) 0.5953(3) 0.0218(8) Uani 1 1 d .
N1 N 0.90039(17) 0.8126(3) -0.2103(3) 0.0161(9) Uani 1 1 d .
N2 N 0.78965(18) 0.9637(3) -0.0541(3) 0.0237(10) Uani 1 1 d .
N3 N 0.63590(16) 1.1748(3) -0.1339(3) 0.0161(9) Uani 1 1 d .
C1 C 0.9290(2) 0.8190(4) -0.1162(4) 0.0182(11) Uani 1 1 d .
H1 H 0.9638 0.8001 -0.0939 0.022 Uiso 1 1 calc R
C2 C 0.9094(2) 0.8524(4) -0.0509(4) 0.0199(11) Uani 1 1 d .
H2 H 0.9308 0.8565 0.0134 0.024 Uiso 1 1 calc R
C3 C 0.8574(2) 0.8796(3) -0.0819(4) 0.0190(11) Uani 1 1 d .
C4 C 0.8276(2) 0.8731(4) -0.1796(4) 0.0243(12) Uani 1 1 d .
H4 H 0.7926 0.8909 -0.2036 0.029 Uiso 1 1 calc R
C5 C 0.8505(2) 0.8402(4) -0.2400(4) 0.0217(12) Uani 1 1 d .
H5 H 0.8302 0.8370 -0.3049 0.026 Uiso 1 1 calc R
C6 C 0.8342(2) 0.9176(4) -0.0149(4) 0.0203(11) Uani 1 1 d .
C7 C 0.8584(2) 0.9050(4) 0.0835(4) 0.0199(11) Uani 1 1 d .
H7 H 0.8905 0.8753 0.1094 0.024 Uiso 1 1 calc R
C8 C 0.8339(2) 0.9375(4) 0.1419(4) 0.0223(12) Uani 1 1 d .
C9 C 0.7878(2) 0.9852(4) 0.1008(4) 0.0237(12) Uani 1 1 d .
H9 H 0.7704 1.0072 0.1385 0.028 Uiso 1 1 calc R
C10 C 0.7676(2) 1.0002(4) 0.0038(4) 0.0230(12) Uani 1 1 d .
C11 C 0.7212(2) 1.0589(4) -0.0430(4) 0.0221(12) Uani 1 1 d .
C12 C 0.7004(2) 1.0693(4) -0.1419(4) 0.0299(14) Uani 1 1 d .
H12 H 0.7148 1.0380 -0.1796 0.036 Uiso 1 1 calc R
C15 C 0.6982(2) 1.1089(4) 0.0086(4) 0.0273(13) Uani 1 1 d .
H15 H 0.7109 1.1046 0.0749 0.033 Uiso 1 1 calc R
C16 C 0.8573(2) 0.9229(4) 0.2470(4) 0.0207(11) Uani 1 1 d .
C17 C 0.8270(2) 0.8895(4) 0.2961(4) 0.0229(12) Uani 1 1 d .
H17 H 0.7918 0.8755 0.2625 0.027 Uiso 1 1 calc R
C21 C 0.9101(2) 0.9445(4) 0.2985(4) 0.0222(12) Uani 1 1 d .
H21 H 0.9310 0.9655 0.2667 0.027 Uiso 1 1 calc R
C25 C 0.9547(3) 0.5268(6) -0.0692(6) 0.066(3) Uani 1 1 d .
H25 H 0.9231 0.5443 -0.1162 0.079 Uiso 1 1 calc R
C26 C 1.0450(3) 0.5424(6) 0.0066(6) 0.071(3) Uani 1 1 d .
H26 H 1.0763 0.5707 0.0126 0.085 Uiso 1 1 calc R
C24 C 0.9992(2) 0.5687(4) -0.0633(4) 0.0187(11) Uani 1 1 d .
C23 C 0.99898(19) 0.6431(3) -0.1311(3) 0.0142(10) Uani 1 1 d .
C22 C 0.9239(2) 0.8886(3) 0.5513(4) 0.0165(11) Uani 1 1 d .
C19 C 0.9003(2) 0.9004(3) 0.4450(4) 0.0176(11) Uani 1 1 d .
C20 C 0.9312(2) 0.9344(4) 0.3969(4) 0.0212(11) Uani 1 1 d .
H20 H 0.9659 0.9503 0.4311 0.025 Uiso 1 1 calc R
C18 C 0.8484(2) 0.8769(4) 0.3934(4) 0.0191(11) Uani 1 1 d .
H18 H 0.8281 0.8527 0.4248 0.023 Uiso 1 1 calc R
C14 C 0.6558(2) 1.1658(4) -0.0397(4) 0.0206(11) Uani 1 1 d .
H14 H 0.6408 1.1988 -0.0039 0.025 Uiso 1 1 calc R
C13 C 0.6582(2) 1.1267(4) -0.1838(4) 0.0303(14) Uani 1 1 d .
H13 H 0.6445 1.1321 -0.2500 0.036 Uiso 1 1 calc R

loop_
_atom_site_aniso_label
_atom_site_aniso_U_11
_atom_site_aniso_U_22
_atom_site_aniso_U_33
_atom_site_aniso_U_23
_atom_site_aniso_U_13
_atom_site_aniso_U_12
Ni1 0.0101(4) 0.0130(4) 0.0085(4) 0.0004(2) 0.0026(3) 0.0002(2)
O1 0.0160(18) 0.0160(18) 0.0148(18) 0.0035(14) 0.0032(15) -0.0010(14)
O2 0.0147(18) 0.0173(18) 0.0112(17) -0.0026(13) 0.0025(14) 0.0017(14)
O3 0.014(2) 0.013(2) 0.011(2) 0.000 0.0035(19) 0.000
O4 0.0137(18) 0.0181(18) 0.0134(17) 0.0040(13) 0.0051(14) 0.0032(14)
O5 0.018(2) 0.026(2) 0.0174(18) 0.0071(15) 0.0016(15) -0.0036(16)
N1 0.018(2) 0.017(2) 0.014(2) 0.0009(16) 0.0061(17) 0.0010(17)
N2 0.021(2) 0.031(3) 0.018(2) 0.0026(19) 0.0079(19) 0.005(2)
N3 0.013(2) 0.022(2) 0.013(2) 0.0001(17) 0.0037(17) 0.0019(17)
C1 0.016(3) 0.022(3) 0.015(3) 0.001(2) 0.004(2) 0.001(2)
C2 0.016(3) 0.029(3) 0.012(2) 0.001(2) 0.003(2) 0.003(2)
C3 0.021(3) 0.020(3) 0.017(3) 0.004(2) 0.008(2) 0.006(2)
C4 0.022(3) 0.034(3) 0.016(3) 0.005(2) 0.006(2) 0.010(2)
C5 0.019(3) 0.031(3) 0.013(2) 0.003(2) 0.003(2) 0.004(2)
C6 0.019(3) 0.025(3) 0.020(3) 0.005(2) 0.010(2) 0.009(2)
C7 0.018(3) 0.027(3) 0.016(3) 0.005(2) 0.007(2) 0.010(2)
C8 0.019(3) 0.029(3) 0.018(3) 0.005(2) 0.007(2) 0.006(2)
C9 0.022(3) 0.030(3) 0.019(3) 0.002(2) 0.008(2) 0.006(2)
C10 0.019(3) 0.025(3) 0.026(3) 0.001(2) 0.010(2) 0.003(2)
C11 0.020(3) 0.025(3) 0.020(3) 0.003(2) 0.006(2) 0.000(2)
C12 0.029(3) 0.040(4) 0.020(3) -0.001(2) 0.009(2) 0.014(3)
C15 0.024(3) 0.040(3) 0.017(3) 0.003(2) 0.007(2) 0.006(3)
C16 0.020(3) 0.028(3) 0.014(3) 0.004(2) 0.007(2) 0.008(2)
C17 0.014(3) 0.033(3) 0.018(3) 0.001(2) 0.002(2) 0.005(2)
C21 0.021(3) 0.029(3) 0.021(3) 0.007(2) 0.012(2) 0.003(2)
C25 0.026(4) 0.084(6) 0.058(5) 0.058(5) -0.019(3) -0.019(4)
C26 0.029(4) 0.085(6) 0.070(6) 0.063(5) -0.016(4) -0.027(4)
C24 0.017(3) 0.021(3) 0.017(3) 0.003(2) 0.006(2) 0.000(2)
C23 0.014(3) 0.015(2) 0.014(2) 0.0016(19) 0.005(2) 0.002(2)
C22 0.018(3) 0.012(2) 0.018(3) 0.0016(19) 0.005(2) 0.004(2)
C19 0.019(3) 0.019(3) 0.014(2) 0.0041(19) 0.004(2) 0.005(2)
C20 0.014(3) 0.026(3) 0.022(3) 0.005(2) 0.006(2) 0.002(2)
C18 0.017(3) 0.022(3) 0.020(3) 0.004(2) 0.009(2) 0.003(2)
C14 0.017(3) 0.031(3) 0.014(3) 0.000(2) 0.006(2) 0.005(2)
C13 0.032(3) 0.039(4) 0.017(3) 0.000(2) 0.006(2) 0.010(3)

loop_
_atom_type_symbol
_atom_type_description
_atom_type_scat_dispersion_real
_atom_type_scat_dispersion_imag
_atom_type_scat_source
C C 0.0033 0.0016 'International Tables Vol C Tables 4.2.6.8 and 6.1.1.4'
N N 0.0061 0.0033 'International Tables Vol C Tables 4.2.6.8 and 6.1.1.4'
Ni Ni 0.3393 1.1124 'International Tables Vol C Tables 4.2.6.8 and 6.1.1.4'
O O 0.0106 0.0060 'International Tables Vol C Tables 4.2.6.8 and 6.1.1.4'
H H 0.0000 0.0000 'International Tables Vol C Tables 4.2.6.8 and 6.1.1.4'

loop_
_geom_angle_atom_site_label_1
_geom_angle_atom_site_label_2
_geom_angle_atom_site_label_3
_geom_angle
_geom_angle_site_symmetry_1
_geom_angle_site_symmetry_3
O1 Ni1 O2 91.50(14) . .
O1 Ni1 O4 172.63(13) . 1_554
O2 Ni1 O4 86.49(13) . 1_554
O1 Ni1 N1 87.79(15) . .
O2 Ni1 N1 178.39(15) . .
O4 Ni1 N1 94.03(15) 1_554 .
O1 Ni1 N3 86.31(15) . 4_644
O2 Ni1 N3 86.64(15) . 4_644
O4 Ni1 N3 86.49(15) 1_554 4_644
N1 Ni1 N3 91.87(17) . 4_644
O1 Ni1 O3 96.72(13) . .
O2 Ni1 O3 88.39(11) . .
O4 Ni1 O3 90.31(13) 1_554 .
N1 Ni1 O3 93.13(13) . .
N3 Ni1 O3 174.24(12) 4_644 .
O1 Ni1 Ni1 69.34(10) . 2_754
O2 Ni1 Ni1 70.68(9) . 2_754
O4 Ni1 Ni1 116.45(10) 1_554 2_754
N1 Ni1 Ni1 110.38(12) . 2_754
N3 Ni1 Ni1 145.59(12) 4_644 2_754
O3 Ni1 Ni1 33.64(11) . 2_754
C23 O1 Ni1 131.6(3) . .
C23 O2 Ni1 126.7(3) 2_754 .
Ni1 O3 Ni1 112.7(2) . 2_754
C22 O4 Ni1 122.2(3) . 1_556
C5 N1 C1 116.8(4) . .
C5 N1 Ni1 122.3(3) . .
C1 N1 Ni1 120.7(3) . .
C6 N2 C10 118.7(5) . .
C14 N3 C13 117.3(5) . .
C14 N3 Ni1 119.5(3) . 4_654
C13 N3 Ni1 123.0(4) . 4_654
N1 C1 C2 123.4(5) . .
N1 C1 H1 118.3 . .
C2 C1 H1 118.3 . .
C1 C2 C3 119.5(5) . .
C1 C2 H2 120.3 . .
C3 C2 H2 120.3 . .
C2 C3 C4 117.3(5) . .
C2 C3 C6 121.9(5) . .
C4 C3 C6 120.8(5) . .
C5 C4 C3 119.4(5) . .
C5 C4 H4 120.3 . .
C3 C4 H4 120.3 . .
N1 C5 C4 123.5(5) . .
N1 C5 H5 118.2 . .
C4 C5 H5 118.2 . .
N2 C6 C7 122.2(5) . .
N2 C6 C3 116.6(5) . .
C7 C6 C3 121.2(5) . .
C8 C7 C6 118.9(5) . .
C8 C7 H7 120.6 . .
C6 C7 H7 120.6 . .
C9 C8 C7 118.4(5) . .
C9 C8 C16 120.9(5) . .
C7 C8 C16 120.6(5) . .
C10 C9 C8 119.9(5) . .
C10 C9 H9 120.0 . .
C8 C9 H9 120.0 . .
N2 C10 C9 121.6(5) . .
N2 C10 C11 116.1(5) . .
C9 C10 C11 122.2(5) . .
C15 C11 C12 116.9(5) . .
C15 C11 C10 122.4(5) . .
C12 C11 C10 120.7(5) . .
C13 C12 C11 119.7(5) . .
C13 C12 H12 120.2 . .
C11 C12 H12 120.2 . .
C11 C15 C14 119.7(5) . .
C11 C15 H15 120.2 . .
C14 C15 H15 120.2 . .
C17 C16 C21 119.0(5) . .
C17 C16 C8 120.8(5) . .
C21 C16 C8 120.2(5) . .
C18 C17 C16 120.9(5) . .
C18 C17 H17 119.6 . .
C16 C17 H17 119.6 . .
C20 C21 C16 120.0(5) . .
C20 C21 H21 120.0 . .
C16 C21 H21 120.0 . .
C24 C25 C26 121.5(6) . 5_765
C24 C25 H25 119.2 . .
C26 C25 H25 119.2 5_765 .
C24 C26 C25 120.4(6) . 5_765
C24 C26 H26 119.8 . .
C25 C26 H26 119.8 5_765 .
C25 C24 C26 118.1(6) . .
C25 C24 C23 121.5(5) . .
C26 C24 C23 120.4(5) . .
O2 C23 O1 126.5(4) 2_754 .
O2 C23 C24 117.0(4) 2_754 .
O1 C23 C24 116.4(4) . .
O5 C22 O4 125.1(5) . .
O5 C22 C19 117.5(5) . .
O4 C22 C19 117.4(4) . .
C18 C19 C20 119.6(5) . .
C18 C19 C22 120.7(5) . .
C20 C19 C22 119.7(5) . .
C21 C20 C19 120.3(5) . .
C21 C20 H20 119.8 . .
C19 C20 H20 119.8 . .
C17 C18 C19 120.2(5) . .
C17 C18 H18 119.9 . .
C19 C18 H18 119.9 . .
N3 C14 C15 123.1(5) . .
N3 C14 H14 118.5 . .
C15 C14 H14 118.5 . .
N3 C13 C12 123.4(5) . .
N3 C13 H13 118.3 . .
C12 C13 H13 118.3 . .

loop_
_geom_bond_atom_site_label_1
_geom_bond_atom_site_label_2
_geom_bond_distance
_geom_bond_site_symmetry_2
Ni1 O1 2.039(3) .
Ni1 O2 2.042(3) .
Ni1 O4 2.069(3) 1_554
Ni1 N1 2.070(4) .
Ni1 N3 2.093(4) 4_644
Ni1 O3 2.096(3) .
Ni1 Ni1 3.4897(12) 2_754
O1 C23 1.258(6) .
O2 C23 1.254(6) 2_754
O3 Ni1 2.096(3) 2_754
O4 C22 1.263(6) .
O4 Ni1 2.069(3) 1_556
O5 C22 1.261(6) .
N1 C5 1.335(7) .
N1 C1 1.345(7) .
N2 C6 1.332(7) .
N2 C10 1.350(7) .
N3 C14 1.325(7) .
N3 C13 1.341(7) .
N3 Ni1 2.093(4) 4_654
C1 C2 1.380(7) .
C1 H1 0.9300 .
C2 C3 1.384(7) .
C2 H2 0.9300 .
C3 C4 1.395(8) .
C3 C6 1.493(7) .
C4 C5 1.377(8) .
C4 H4 0.9300 .
C5 H5 0.9300 .
C6 C7 1.395(7) .
C7 C8 1.382(8) .
C7 H7 0.9300 .
C8 C9 1.377(8) .
C8 C16 1.487(7) .
C9 C10 1.375(8) .
C9 H9 0.9300 .
C10 C11 1.484(8) .
C11 C15 1.388(8) .
C11 C12 1.393(8) .
C12 C13 1.385(8) .
C12 H12 0.9300 .
C15 C14 1.402(8) .
C15 H15 0.9300 .
C16 C17 1.398(8) .
C16 C21 1.401(8) .
C17 C18 1.375(7) .
C17 H17 0.9300 .
C21 C20 1.385(8) .
C21 H21 0.9300 .
C25 C24 1.344(9) .
C25 C26 1.393(9) 5_765
C25 H25 0.9300 .
C26 C24 1.360(9) .
C26 C25 1.393(9) 5_765
C26 H26 0.9300 .
C24 C23 1.504(7) .
C23 O2 1.254(6) 2_754
C22 C19 1.500(7) .
C19 C18 1.388(7) .
C19 C20 1.400(8) .
C20 H20 0.9300 .
C18 H18 0.9300 .
C14 H14 0.9300 .
C13 H13 0.9300 .
